data_7718317
loop_
_publ_author_name
'Kumar, Amit'
'Golwankar, Riddhi R.'
'Pyrch, Mikaela M. F.'
'Cooper, Fynn L.'
'Arehart, Grant A.'
'Carter, Korey P.'
'Oliver, Allen G.'
'Day, Victor W.'
'Forbes, Tori Z.'
'Blakemore, James D.'

_publ_section_title
;
 Macrocyclic control of electron transfer to high valent uranium in
 heterobimetallic complexes.
;
_journal_issue 20
_journal_name_full 'Dalton transactions (Cambridge, England : 2003)'
_journal_page_first 8061
_journal_page_last 8075
_journal_paper_doi 10.1039/d4dt03503h
_journal_volume 54
_journal_year 2025
_chemical_formula_moiety 'C24 H27 F3 Li N3 O10 S U, C2 H3 N'
_chemical_formula_sum 'C26 H30 F3 Li N4 O10 S U'
_chemical_formula_weight 892.57
_chemical_properties_physical Moisture-sensitive
_space_group_crystal_system triclinic
_space_group_IT_number 2
_space_group_name_Hall '-P 1'
_space_group_name_H-M_alt 'P -1'
_atom_sites_solution_hydrogens geom
_atom_sites_solution_primary direct
_audit_creation_method
;FinalCif V146 by Daniel Kratzert, Freiburg 2025, 
https://dkratzert.de/finalcif.html
;
_audit_update_record
;
2025-02-20 deposited with the CCDC.	2025-03-12 downloaded from the CCDC.
;
_cell_angle_alpha 75.861(2)
_cell_angle_beta 78.916(2)
_cell_angle_gamma 70.940(2)
_cell_formula_units_Z 2
_cell_length_a 9.8299(11)
_cell_length_b 12.1237(14)
_cell_length_c 13.9454(16)
_cell_measurement_reflns_used 9826
_cell_measurement_temperature 120(2)
_cell_measurement_theta_max 28.2855
_cell_measurement_theta_min 2.2085
_cell_volume 1511.7(3)
_computing_cell_refinement 'SAINT V8.40A'
_computing_data_reduction 'SAINT V8.40A'
_computing_molecular_graphics 'ShelXle (H\"ubschle 2011)'
_computing_publication_material 'SHELXL 2018/3 (Sheldrick, 2018)'
_computing_structure_refinement 'SHELXL-2018/3 (Sheldrick, 2018)'
_computing_structure_solution 'SHELXT 2014/5 (Sheldrick, 2014)'
_diffrn_ambient_environment N~2~
_diffrn_ambient_temperature 120(2)
_diffrn_detector CMOS
_diffrn_detector_area_resol_mean 7.41
_diffrn_detector_type 'Bruker PHOTON-II'
_diffrn_measured_fraction_theta_full 1.000
_diffrn_measured_fraction_theta_max 0.998
_diffrn_measurement_device 'three-circle diffractometer'
_diffrn_measurement_device_type 'Bruker APEX2'
_diffrn_measurement_method '\w and \f scans'
_diffrn_measurement_specimen_support 'MiTeGen micromount'
_diffrn_radiation_monochromator 'Bruker TRIUMPH curved-graphite'
_diffrn_radiation_probe x-ray
_diffrn_radiation_type MoK\a
_diffrn_radiation_wavelength 0.71073
_diffrn_reflns_av_R_equivalents 0.0223
_diffrn_reflns_av_unetI/netI 0.0177
_diffrn_reflns_Laue_measured_fraction_full 1.000
_diffrn_reflns_Laue_measured_fraction_max 0.998
_diffrn_reflns_limit_h_max 13
_diffrn_reflns_limit_h_min -13
_diffrn_reflns_limit_k_max 16
_diffrn_reflns_limit_k_min -16
_diffrn_reflns_limit_l_max 18
_diffrn_reflns_limit_l_min -18
_diffrn_reflns_number 35001
_diffrn_reflns_point_group_measured_fraction_full 1.000
_diffrn_reflns_point_group_measured_fraction_max 0.998
_diffrn_reflns_theta_full 25.242
_diffrn_reflns_theta_max 28.313
_diffrn_reflns_theta_min 1.517
_diffrn_source 'fine-focus sealed X-ray tube'
_diffrn_source_current 35
_diffrn_source_type 'fine-focus sealed tube'
_diffrn_source_voltage 50
_exptl_absorpt_coefficient_mu 5.518
_exptl_absorpt_correction_T_max 0.7887
_exptl_absorpt_correction_T_min 0.3489
_exptl_absorpt_correction_type numerical
_exptl_absorpt_process_details
;SADABS-2016/2 - Bruker AXS area detector scaling and absorption correction: 
Krause, L., Herbst-Irmer, R., Sheldrick G.M. & Stalke D., J. Appl. Cryst. 48 
(2015) 3-10
;
_exptl_crystal_colour orange
_exptl_crystal_density_diffrn 1.961
_exptl_crystal_description tablet
_exptl_crystal_F_000 864
_exptl_crystal_recrystallization_method 'Re-crystallisation from solvent'
_exptl_crystal_size_max 0.272
_exptl_crystal_size_mid 0.149
_exptl_crystal_size_min 0.053
_exptl_transmission_factor_max 0.7887
_exptl_transmission_factor_min 0.3489
_refine_diff_density_max 1.347
_refine_diff_density_min -0.804
_refine_diff_density_rms 0.080
_refine_ls_extinction_method none
_refine_ls_goodness_of_fit_ref 1.075
_refine_ls_hydrogen_treatment constr
_refine_ls_matrix_type full
_refine_ls_number_parameters 486
_refine_ls_number_reflns 7504
_refine_ls_number_restraints 66
_refine_ls_restrained_S_all 1.181
_refine_ls_R_factor_all 0.0195
_refine_ls_R_factor_gt 0.0172
_refine_ls_shift/su_max 0.031
_refine_ls_shift/su_mean 0.001
_refine_ls_structure_factor_coef Fsqd
_refine_ls_weighting_details 'w=1/[\s^2^(Fo^2^)+(0.0173P)^2^+1.6066P] where P=(Fo^2^+2Fc^2^)/3'
_refine_ls_weighting_scheme calc
_refine_ls_wR_factor_gt 0.0395
_refine_ls_wR_factor_ref 0.0402
_reflns_Friedel_coverage 0.000
_reflns_number_gt 7091
_reflns_number_total 7504
_reflns_threshold_expression 'I > 2\s(I)'
_cod_data_source_file d4dt03503h3.cif
_cod_data_source_block ak2133c
_cod_depositor_comments 'Adding full bibliography for 7718311--7718320.cif.'
_cod_database_code 7718317
_shelx_shelxl_version_number 2018/3
_shelx_space_group_comment
;
The symmetry employed for this shelxl refinement is uniquely defined
by the following loop, which should always be used as a source of
symmetry information in preference to the above space-group names.
They are only intended as comments.
;
_shelx_estimated_absorpt_t_min 0.315
_shelx_estimated_absorpt_t_max 0.759
_diffrn_measurement_ambient_temperature_device_make 'Oxford Cryostream 700'

loop_
_space_group_symop_operation_xyz
'x, y, z'
'-x, -y, -z'

loop_
_atom_site_label
_atom_site_type_symbol
_atom_site_fract_x
_atom_site_fract_y
_atom_site_fract_z
_atom_site_U_iso_or_equiv
_atom_site_adp_type
_atom_site_occupancy
_atom_site_site_symmetry_order
_atom_site_calc_flag
_atom_site_refinement_flags_posn
_atom_site_refinement_flags_adp
_atom_site_refinement_flags_occupancy
_atom_site_disorder_assembly
_atom_site_disorder_group
U U 0.38839(2) 0.60344(2) 0.27578(2) 0.01435(3) Uani 1 1 d . . . . .
Li Li 0.3367(4) 0.3245(3) 0.3096(3) 0.0179(7) Uani 1 1 d . . . . .
O1 O 0.34602(18) 0.48282(14) 0.19171(11) 0.0214(3) Uani 1 1 d . . . . .
O2 O 0.33641(17) 0.45818(13) 0.40052(11) 0.0178(3) Uani 1 1 d . . . . .
O3 O 0.20988(17) 0.29379(14) 0.45920(11) 0.0189(3) Uani 1 1 d . . . . .
O4 O 0.26778(18) 0.14790(15) 0.33225(12) 0.0233(3) Uani 1 1 d . . . . .
O5 O 0.20275(19) 0.33881(14) 0.18808(12) 0.0217(3) Uani 1 1 d . . . . .
O7 O 0.57516(17) 0.52162(14) 0.27423(11) 0.0191(3) Uani 1 1 d . . . . .
O8 O 0.20564(17) 0.69692(15) 0.27631(12) 0.0222(3) Uani 1 1 d . . . . .
N1 N 0.4241(2) 0.69671(17) 0.09106(14) 0.0202(4) Uani 1 1 d . . . . .
N2 N 0.3811(2) 0.66507(16) 0.43805(14) 0.0192(4) Uani 1 1 d . . . . .
N3 N 0.47499(19) 0.78883(16) 0.24740(13) 0.0186(4) Uani 1 1 d D . . . .
C1 C 0.3940(3) 0.6676(2) 0.01686(17) 0.0224(5) Uani 1 1 d . . . . .
H1 H 0.418368 0.710893 -0.047244 0.027 Uiso 1 1 calc R U . . .
C2 C 0.3267(2) 0.5760(2) 0.01943(16) 0.0192(4) Uani 1 1 d . . . . .
C3 C 0.2851(3) 0.5733(2) -0.07073(17) 0.0228(5) Uani 1 1 d . . . . .
H3 H 0.307442 0.626353 -0.129724 0.027 Uiso 1 1 calc R U . . .
C4 C 0.2125(3) 0.4950(2) -0.07498(17) 0.0247(5) Uani 1 1 d . . . . .
H4 H 0.183557 0.495263 -0.136258 0.030 Uiso 1 1 calc R U . . .
C5 C 0.1817(3) 0.4155(2) 0.01068(17) 0.0223(5) Uani 1 1 d . . . . .
H5 H 0.129998 0.362514 0.008275 0.027 Uiso 1 1 calc R U . . .
C6 C 0.2264(2) 0.4138(2) 0.09920(16) 0.0183(4) Uani 1 1 d . . . . .
C7 C 0.3010(2) 0.4932(2) 0.10590(16) 0.0180(4) Uani 1 1 d . . . . .
C8 C 0.1663(3) 0.2359(2) 0.18179(18) 0.0258(5) Uani 1 1 d . . . . .
H8A H 0.246432 0.184475 0.143098 0.031 Uiso 1 1 calc R U . . .
H8B H 0.077606 0.259582 0.148791 0.031 Uiso 1 1 calc R U . . .
C9 C 0.1414(3) 0.1711(2) 0.28696(19) 0.0253(5) Uani 1 1 d . . . . .
H9A H 0.056310 0.220412 0.323888 0.030 Uiso 1 1 calc R U . . .
H9B H 0.122699 0.095495 0.287413 0.030 Uiso 1 1 calc R U . . .
C10 C 0.2512(3) 0.0993(2) 0.43623(18) 0.0250(5) Uani 1 1 d . . . . .
H10A H 0.347842 0.065586 0.459867 0.030 Uiso 1 1 calc R U . . .
H10B H 0.207019 0.033874 0.447645 0.030 Uiso 1 1 calc R U . . .
C11 C 0.1571(3) 0.1921(2) 0.49554(17) 0.0226(5) Uani 1 1 d . . . . .
H11A H 0.054172 0.212652 0.485261 0.027 Uiso 1 1 calc R U . . .
H11B H 0.165438 0.162350 0.567538 0.027 Uiso 1 1 calc R U . . .
C12 C 0.1732(2) 0.37656(19) 0.51893(16) 0.0177(4) Uani 1 1 d . . . . .
C13 C 0.0751(2) 0.3778(2) 0.60426(17) 0.0214(5) Uani 1 1 d . . . . .
H13 H 0.021906 0.321423 0.623828 0.026 Uiso 1 1 calc R U . . .
C14 C 0.0549(3) 0.4631(2) 0.66155(17) 0.0246(5) Uani 1 1 d . . . . .
H14 H -0.013599 0.465742 0.719811 0.030 Uiso 1 1 calc R U . . .
C15 C 0.1336(3) 0.5426(2) 0.63377(17) 0.0233(5) Uani 1 1 d . . . . .
H15 H 0.122989 0.597081 0.675405 0.028 Uiso 1 1 calc R U . . .
C16 C 0.2303(2) 0.5459(2) 0.54475(16) 0.0196(4) Uani 1 1 d . . . . .
C17 C 0.2479(2) 0.46333(19) 0.48487(16) 0.0173(4) Uani 1 1 d . . . . .
C18 C 0.3104(3) 0.6331(2) 0.52190(17) 0.0215(5) Uani 1 1 d . . . . .
H18 H 0.310188 0.670055 0.574649 0.026 Uiso 1 1 calc R U . . .
C19 C 0.4493(3) 0.7595(2) 0.43129(17) 0.0262(5) Uani 1 1 d D . . . .
H19A H 0.555707 0.725224 0.429963 0.031 Uiso 0.563(4) 1 calc R U P A 1
H19B H 0.411068 0.798927 0.489357 0.031 Uiso 0.563(4) 1 calc R U P A 1
H19C H 0.503978 0.740310 0.488824 0.031 Uiso 0.437(4) 1 calc R U P A 2
H19D H 0.373074 0.836387 0.433577 0.031 Uiso 0.437(4) 1 calc R U P A 2
C20 C 0.4118(4) 0.8494(3) 0.3343(2) 0.0211(9) Uani 0.563(4) 1 d D . P A 1
H20A H 0.305193 0.881719 0.335546 0.025 Uiso 0.563(4) 1 calc R U P A 1
H20B H 0.451569 0.916448 0.327938 0.025 Uiso 0.563(4) 1 calc R U P A 1
C20' C 0.5536(5) 0.7705(5) 0.3328(3) 0.0202(11) Uani 0.437(4) 1 d D . P A 2
H20C H 0.591850 0.838438 0.326110 0.024 Uiso 0.437(4) 1 calc R U P A 2
H20D H 0.636520 0.697185 0.334022 0.024 Uiso 0.437(4) 1 calc R U P A 2
C21 C 0.4282(5) 0.8693(3) 0.1535(2) 0.0230(9) Uani 0.563(4) 1 d D . P A 1
H21A H 0.468252 0.937459 0.139092 0.028 Uiso 0.563(4) 1 calc R U P A 1
H21B H 0.321085 0.900579 0.160309 0.028 Uiso 0.563(4) 1 calc R U P A 1
C21' C 0.5683(5) 0.7943(5) 0.1498(3) 0.0213(12) Uani 0.437(4) 1 d D . P A 2
H21C H 0.654182 0.723035 0.152774 0.026 Uiso 0.437(4) 1 calc R U P A 2
H21D H 0.602733 0.865539 0.135294 0.026 Uiso 0.437(4) 1 calc R U P A 2
C22 C 0.4827(3) 0.8000(2) 0.06689(17) 0.0265(5) Uani 1 1 d D . . . .
H22A H 0.449644 0.852739 0.004147 0.032 Uiso 0.563(4) 1 calc R U P A 1
H22B H 0.589990 0.772052 0.057722 0.032 Uiso 0.563(4) 1 calc R U P A 1
H22C H 0.401905 0.874891 0.059831 0.032 Uiso 0.437(4) 1 calc R U P A 2
H22D H 0.546813 0.799135 0.002798 0.032 Uiso 0.437(4) 1 calc R U P A 2
C23 C 0.6388(4) 0.7596(4) 0.2408(4) 0.0253(10) Uani 0.563(4) 1 d D . P A 1
H23A H 0.672205 0.704673 0.301682 0.038 Uiso 0.563(4) 1 calc R U P A 1
H23B H 0.664792 0.833000 0.233420 0.038 Uiso 0.563(4) 1 calc R U P A 1
H23C H 0.684932 0.722447 0.183091 0.038 Uiso 0.563(4) 1 calc R U P A 1
C23' C 0.3486(5) 0.9016(4) 0.2437(4) 0.0230(12) Uani 0.437(4) 1 d D . P A 2
H23D H 0.298381 0.912998 0.186113 0.035 Uiso 0.437(4) 1 calc R U P A 2
H23E H 0.384566 0.969736 0.237560 0.035 Uiso 0.437(4) 1 calc R U P A 2
H23F H 0.281056 0.894862 0.304936 0.035 Uiso 0.437(4) 1 calc R U P A 2
S1A S 0.61534(8) 0.11144(6) 0.28109(6) 0.0217(2) Uani 0.826(3) 1 d D . P B 1
O11A O 0.5401(4) 0.2318(3) 0.2971(5) 0.0368(10) Uani 0.826(3) 1 d D . P B 1
O12A O 0.5971(3) 0.0194(3) 0.3647(2) 0.0272(6) Uani 0.826(3) 1 d D . P B 1
O13A O 0.6069(4) 0.0909(3) 0.1866(2) 0.0500(8) Uani 0.826(3) 1 d D . P B 1
C24A C 0.8058(3) 0.1023(3) 0.2794(2) 0.0352(8) Uani 0.826(3) 1 d D U P B 1
F11A F 0.8926(2) -0.0040(2) 0.2688(2) 0.0499(7) Uani 0.826(3) 1 d D . P B 1
F12A F 0.8489(3) 0.1804(2) 0.2078(2) 0.0727(9) Uani 0.826(3) 1 d D U P B 1
F13A F 0.8268(3) 0.1195(3) 0.3665(2) 0.0550(7) Uani 0.826(3) 1 d D U P B 1
S1B S 0.6621(6) 0.1335(5) 0.3170(4) 0.0501(16) Uani 0.174(3) 1 d D . P B 2
O11B O 0.549(2) 0.2350(16) 0.2767(19) 0.062(11) Uiso 0.174(3) 1 d D . P B 2
O12B O 0.6141(19) 0.0397(12) 0.3769(10) 0.036(5) Uiso 0.174(3) 1 d D . P B 2
O13B O 0.7889(16) 0.1650(18) 0.3290(14) 0.084(7) Uiso 0.174(3) 1 d D . P B 2
C24B C 0.7547(13) 0.0759(10) 0.2027(7) 0.064(6) Uiso 0.174(3) 1 d D . P B 2
F11B F 0.6595(15) 0.0611(14) 0.1581(11) 0.073(5) Uiso 0.174(3) 1 d D . P B 2
F12B F 0.8239(10) 0.1513(8) 0.1465(7) 0.040(2) Uiso 0.174(3) 1 d D . P B 2
F13B F 0.8506(14) -0.0284(10) 0.2301(10) 0.065(4) Uiso 0.174(3) 1 d D . P B 2
N1S N -0.1686(4) 0.9373(3) -0.0254(3) 0.0640(9) Uani 1 1 d . . . . .
C1S C -0.0942(3) 0.8833(3) 0.0316(2) 0.0388(7) Uani 1 1 d . . . . .
C2S C 0.0007(4) 0.8123(4) 0.1056(3) 0.0612(10) Uani 1 1 d . . . . .
H2SA H 0.054772 0.735499 0.086763 0.092 Uiso 1 1 calc R U . . .
H2SB H -0.057173 0.799005 0.170560 0.092 Uiso 1 1 calc R U . . .
H2SC H 0.068846 0.854125 0.109675 0.092 Uiso 1 1 calc R U . . .

loop_
_atom_site_aniso_label
_atom_site_aniso_U_11
_atom_site_aniso_U_22
_atom_site_aniso_U_33
_atom_site_aniso_U_23
_atom_site_aniso_U_13
_atom_site_aniso_U_12
U 0.01710(4) 0.01294(4) 0.01268(4) -0.00005(3) -0.00375(3) -0.00470(3)
Li 0.0223(18) 0.0187(18) 0.0128(16) 0.0001(14) -0.0030(14) -0.0082(15)
O1 0.0329(9) 0.0211(8) 0.0138(7) 0.0006(6) -0.0067(6) -0.0135(7)
O2 0.0236(8) 0.0164(7) 0.0123(7) -0.0013(6) -0.0005(6) -0.0064(6)
O3 0.0228(8) 0.0172(8) 0.0172(7) -0.0019(6) -0.0006(6) -0.0085(6)
O4 0.0266(9) 0.0224(8) 0.0205(8) -0.0020(6) -0.0018(7) -0.0089(7)
O5 0.0331(9) 0.0199(8) 0.0164(7) -0.0025(6) -0.0017(6) -0.0149(7)
O7 0.0191(8) 0.0185(8) 0.0187(7) -0.0031(6) -0.0042(6) -0.0037(6)
O8 0.0185(8) 0.0218(8) 0.0227(8) 0.0017(6) -0.0052(6) -0.0041(6)
N1 0.0252(10) 0.0181(9) 0.0172(9) 0.0025(7) -0.0041(7) -0.0095(8)
N2 0.0238(9) 0.0148(9) 0.0192(9) -0.0032(7) -0.0080(7) -0.0031(7)
N3 0.0201(9) 0.0127(8) 0.0214(9) -0.0017(7) -0.0051(7) -0.0025(7)
C1 0.0275(12) 0.0223(11) 0.0158(10) 0.0041(9) -0.0046(9) -0.0097(9)
C2 0.0210(11) 0.0210(11) 0.0150(10) -0.0008(8) -0.0038(8) -0.0064(9)
C3 0.0265(12) 0.0256(12) 0.0151(10) 0.0002(9) -0.0052(9) -0.0073(10)
C4 0.0284(12) 0.0324(13) 0.0147(10) -0.0045(9) -0.0079(9) -0.0079(10)
C5 0.0229(11) 0.0256(12) 0.0216(11) -0.0062(9) -0.0049(9) -0.0092(9)
C6 0.0201(10) 0.0187(10) 0.0152(10) -0.0024(8) -0.0014(8) -0.0057(8)
C7 0.0206(10) 0.0190(10) 0.0138(10) -0.0035(8) -0.0029(8) -0.0044(8)
C8 0.0373(14) 0.0212(11) 0.0246(12) -0.0040(9) -0.0054(10) -0.0158(10)
C9 0.0319(13) 0.0204(11) 0.0270(12) -0.0019(9) -0.0038(10) -0.0141(10)
C10 0.0312(13) 0.0171(11) 0.0227(11) 0.0013(9) -0.0010(10) -0.0070(10)
C11 0.0268(12) 0.0183(11) 0.0206(11) 0.0019(9) -0.0013(9) -0.0091(9)
C12 0.0175(10) 0.0175(10) 0.0147(10) 0.0000(8) -0.0056(8) -0.0011(8)
C13 0.0156(10) 0.0249(12) 0.0183(10) 0.0009(9) -0.0022(8) -0.0025(9)
C14 0.0202(11) 0.0293(12) 0.0162(10) -0.0022(9) -0.0007(8) 0.0013(9)
C15 0.0264(12) 0.0219(11) 0.0156(10) -0.0050(9) -0.0055(9) 0.0036(9)
C16 0.0221(11) 0.0173(10) 0.0159(10) -0.0016(8) -0.0065(8) 0.0000(8)
C17 0.0179(10) 0.0164(10) 0.0136(9) 0.0004(8) -0.0051(8) -0.0002(8)
C18 0.0291(12) 0.0158(10) 0.0183(10) -0.0046(8) -0.0095(9) -0.0003(9)
C19 0.0414(14) 0.0199(11) 0.0224(11) -0.0051(9) -0.0111(10) -0.0111(10)
C20 0.023(2) 0.0150(18) 0.025(2) -0.0044(15) -0.0053(16) -0.0036(15)
C20' 0.019(2) 0.017(2) 0.029(3) -0.005(2) -0.010(2) -0.0056(19)
C21 0.029(2) 0.0148(18) 0.026(2) 0.0042(15) -0.0117(17) -0.0086(16)
C21' 0.020(2) 0.019(2) 0.026(3) -0.003(2) 0.000(2) -0.010(2)
C22 0.0398(14) 0.0254(12) 0.0188(11) 0.0032(9) -0.0056(10) -0.0197(11)
C23 0.021(2) 0.022(2) 0.035(2) -0.0042(18) -0.0053(17) -0.0097(17)
C23' 0.022(3) 0.014(2) 0.029(3) -0.004(2) -0.007(2) 0.001(2)
S1A 0.0240(4) 0.0167(3) 0.0243(4) 0.0002(3) -0.0020(3) -0.0093(3)
O11A 0.0222(14) 0.0180(14) 0.070(3) -0.0117(12) -0.0016(14) -0.0059(10)
O12A 0.0297(14) 0.0285(13) 0.0258(13) 0.0058(10) -0.0097(10) -0.0164(11)
O13A 0.0622(19) 0.0591(19) 0.0225(13) -0.0063(13) -0.0065(13) -0.0100(16)
C24A 0.0314(10) 0.0315(11) 0.0388(11) -0.0021(8) 0.0000(8) -0.0100(8)
F11A 0.0317(11) 0.0341(12) 0.0642(16) -0.0023(11) 0.0067(11) 0.0040(9)
F12A 0.0388(11) 0.0640(14) 0.0894(16) 0.0400(12) -0.0029(11) -0.0237(10)
F13A 0.0447(12) 0.0586(13) 0.0715(14) -0.0151(11) -0.0141(11) -0.0227(10)
S1B 0.060(3) 0.047(3) 0.048(3) -0.015(2) 0.001(3) -0.022(3)
N1S 0.076(2) 0.0545(19) 0.063(2) -0.0174(16) -0.0426(18) 0.0034(16)
C1S 0.0379(15) 0.0373(16) 0.0429(16) -0.0126(13) -0.0164(13) -0.0033(13)
C2S 0.055(2) 0.060(2) 0.065(2) 0.0028(19) -0.0334(19) -0.0075(18)

loop_
_atom_type_symbol
_atom_type_description
_atom_type_scat_dispersion_real
_atom_type_scat_dispersion_imag
_atom_type_scat_source
C C 0.0033 0.0016 'International Tables Vol C Tables 4.2.6.8 and 6.1.1.4'
H H 0.0000 0.0000 'International Tables Vol C Tables 4.2.6.8 and 6.1.1.4'
F F 0.0171 0.0103 'International Tables Vol C Tables 4.2.6.8 and 6.1.1.4'
Li Li -0.0003 0.0001 'International Tables Vol C Tables 4.2.6.8 and 6.1.1.4'
N N 0.0061 0.0033 'International Tables Vol C Tables 4.2.6.8 and 6.1.1.4'
O O 0.0106 0.0060 'International Tables Vol C Tables 4.2.6.8 and 6.1.1.4'
S S 0.1246 0.1234 'International Tables Vol C Tables 4.2.6.8 and 6.1.1.4'
U U -9.6767 9.6646 'International Tables Vol C Tables 4.2.6.8 and 6.1.1.4'

loop_
_geom_angle_atom_site_label_1
_geom_angle_atom_site_label_2
_geom_angle_atom_site_label_3
_geom_angle
_geom_angle_site_symmetry_1
_geom_angle_site_symmetry_3
_geom_angle_publ_flag
O7 U O8 175.00(7) . . ?
O7 U O1 92.15(7) . . ?
O8 U O1 91.95(7) . . ?
O7 U O2 88.79(6) . . ?
O8 U O2 94.88(7) . . ?
O1 U O2 77.70(6) . . ?
O7 U N2 92.59(7) . . ?
O8 U N2 85.26(7) . . ?
O1 U N2 150.27(6) . . ?
O2 U N2 73.07(6) . . ?
O7 U N1 91.89(7) . . ?
O8 U N1 86.51(7) . . ?
O1 U N1 73.68(6) . . ?
O2 U N1 151.39(6) . . ?
N2 U N1 135.41(6) . . ?
O7 U N3 85.56(6) . . ?
O8 U N3 89.45(7) . . ?
O1 U N3 141.52(6) . . ?
O2 U N3 140.46(6) . . ?
N2 U N3 68.15(6) . . ?
N1 U N3 68.02(6) . . ?
O7 U Li 84.25(8) . . ?
O8 U Li 100.75(8) . . ?
O1 U Li 38.36(7) . . ?
O2 U Li 40.24(7) . . ?
N2 U Li 113.20(7) . . ?
N1 U Li 111.40(7) . . ?
N3 U Li 169.76(7) . . ?
O11A Li O1 99.8(2) . . ?
O11B Li O1 94.0(7) . . ?
O11A Li O3 116.5(3) . . ?
O11B Li O3 123.9(7) . . ?
O1 Li O3 134.97(19) . . ?
O11A Li O5 118.1(3) . . ?
O11B Li O5 111.6(8) . . ?
O1 Li O5 70.33(12) . . ?
O3 Li O5 110.11(17) . . ?
O11A Li O2 101.9(2) . . ?
O11B Li O2 105.6(8) . . ?
O1 Li O2 78.15(13) . . ?
O3 Li O2 69.43(12) . . ?
O5 Li O2 132.07(18) . . ?
O11A Li O4 90.07(18) . . ?
O11B Li O4 91.3(7) . . ?
O1 Li O4 138.46(18) . . ?
O3 Li O4 70.34(12) . . ?
O5 Li O4 69.45(12) . . ?
O2 Li O4 139.22(17) . . ?
O11A Li U 97.57(17) . . ?
O11B Li U 96.2(7) . . ?
O1 Li U 39.26(7) . . ?
O3 Li U 106.67(13) . . ?
O5 Li U 105.85(13) . . ?
O2 Li U 39.79(7) . . ?
O4 Li U 172.31(16) . . ?
C7 O1 Li 118.67(17) . . ?
C7 O1 U 137.17(14) . . ?
Li O1 U 102.38(11) . . ?
C17 O2 U 131.42(13) . . ?
C17 O2 Li 117.69(16) . . ?
U O2 Li 99.98(11) . . ?
C12 O3 C11 117.11(17) . . ?
C12 O3 Li 120.21(16) . . ?
C11 O3 Li 122.62(16) . . ?
C9 O4 C10 113.04(18) . . ?
C9 O4 Li 110.93(16) . . ?
C10 O4 Li 108.39(16) . . ?
C6 O5 C8 116.20(17) . . ?
C6 O5 Li 116.18(16) . . ?
C8 O5 Li 118.76(17) . . ?
C1 N1 C22 115.94(19) . . ?
C1 N1 U 128.16(15) . . ?
C22 N1 U 115.86(14) . . ?
C18 N2 C19 117.16(19) . . ?
C18 N2 U 126.37(16) . . ?
C19 N2 U 115.93(14) . . ?
C20' N3 C21' 113.5(3) . . ?
C21 N3 C20 110.9(2) . . ?
C20' N3 C23' 110.5(3) . . ?
C21' N3 C23' 109.0(3) . . ?
C21 N3 C23 108.3(3) . . ?
C20 N3 C23 106.6(3) . . ?
C20' N3 U 105.3(2) . . ?
C21 N3 U 109.30(18) . . ?
C21' N3 U 106.9(2) . . ?
C20 N3 U 108.64(18) . . ?
C23' N3 U 111.5(2) . . ?
C23 N3 U 113.20(18) . . ?
N1 C1 C2 127.6(2) . . ?
N1 C1 H1 116.2 . . ?
C2 C1 H1 116.2 . . ?
C3 C2 C7 119.6(2) . . ?
C3 C2 C1 116.5(2) . . ?
C7 C2 C1 123.9(2) . . ?
C4 C3 C2 121.1(2) . . ?
C4 C3 H3 119.4 . . ?
C2 C3 H3 119.4 . . ?
C3 C4 C5 119.9(2) . . ?
C3 C4 H4 120.1 . . ?
C5 C4 H4 120.1 . . ?
C6 C5 C4 119.9(2) . . ?
C6 C5 H5 120.0 . . ?
C4 C5 H5 120.0 . . ?
O5 C6 C5 124.9(2) . . ?
O5 C6 C7 113.56(19) . . ?
C5 C6 C7 121.5(2) . . ?
O1 C7 C2 123.9(2) . . ?
O1 C7 C6 118.13(19) . . ?
C2 C7 C6 117.9(2) . . ?
O5 C8 C9 106.31(19) . . ?
O5 C8 H8A 110.5 . . ?
C9 C8 H8A 110.5 . . ?
O5 C8 H8B 110.5 . . ?
C9 C8 H8B 110.5 . . ?
H8A C8 H8B 108.7 . . ?
O4 C9 C8 107.7(2) . . ?
O4 C9 H9A 110.2 . . ?
C8 C9 H9A 110.2 . . ?
O4 C9 H9B 110.2 . . ?
C8 C9 H9B 110.2 . . ?
H9A C9 H9B 108.5 . . ?
O4 C10 C11 111.87(19) . . ?
O4 C10 H10A 109.2 . . ?
C11 C10 H10A 109.2 . . ?
O4 C10 H10B 109.2 . . ?
C11 C10 H10B 109.2 . . ?
H10A C10 H10B 107.9 . . ?
O3 C11 C10 105.74(18) . . ?
O3 C11 H11A 110.6 . . ?
C10 C11 H11A 110.6 . . ?
O3 C11 H11B 110.6 . . ?
C10 C11 H11B 110.6 . . ?
H11A C11 H11B 108.7 . . ?
O3 C12 C13 125.2(2) . . ?
O3 C12 C17 113.05(18) . . ?
C13 C12 C17 121.7(2) . . ?
C12 C13 C14 119.2(2) . . ?
C12 C13 H13 120.4 . . ?
C14 C13 H13 120.4 . . ?
C15 C14 C13 120.0(2) . . ?
C15 C14 H14 120.0 . . ?
C13 C14 H14 120.0 . . ?
C14 C15 C16 121.6(2) . . ?
C14 C15 H15 119.2 . . ?
C16 C15 H15 119.2 . . ?
C17 C16 C15 118.8(2) . . ?
C17 C16 C18 123.5(2) . . ?
C15 C16 C18 117.6(2) . . ?
O2 C17 C16 123.6(2) . . ?
O2 C17 C12 117.9(2) . . ?
C16 C17 C12 118.4(2) . . ?
N2 C18 C16 126.8(2) . . ?
N2 C18 H18 116.6 . . ?
C16 C18 H18 116.6 . . ?
N2 C19 C20 106.8(2) . . ?
N2 C19 C20' 110.3(2) . . ?
N2 C19 H19A 110.4 . . ?
C20 C19 H19A 110.4 . . ?
N2 C19 H19B 110.4 . . ?
C20 C19 H19B 110.4 . . ?
H19A C19 H19B 108.6 . . ?
N2 C19 H19C 109.6 . . ?
C20' C19 H19C 109.6 . . ?
N2 C19 H19D 109.6 . . ?
C20' C19 H19D 109.6 . . ?
H19C C19 H19D 108.1 . . ?
N3 C20 C19 109.4(2) . . ?
N3 C20 H20A 109.8 . . ?
C19 C20 H20A 109.8 . . ?
N3 C20 H20B 109.8 . . ?
C19 C20 H20B 109.8 . . ?
H20A C20 H20B 108.2 . . ?
N3 C20' C19 109.6(3) . . ?
N3 C20' H20C 109.7 . . ?
C19 C20' H20C 109.7 . . ?
N3 C20' H20D 109.7 . . ?
C19 C20' H20D 109.7 . . ?
H20C C20' H20D 108.2 . . ?
N3 C21 C22 109.5(3) . . ?
N3 C21 H21A 109.8 . . ?
C22 C21 H21A 109.8 . . ?
N3 C21 H21B 109.8 . . ?
C22 C21 H21B 109.8 . . ?
H21A C21 H21B 108.2 . . ?
N3 C21' C22 110.1(3) . . ?
N3 C21' H21C 109.6 . . ?
C22 C21' H21C 109.6 . . ?
N3 C21' H21D 109.6 . . ?
C22 C21' H21D 109.6 . . ?
H21C C21' H21D 108.2 . . ?
N1 C22 C21' 109.9(2) . . ?
N1 C22 C21 108.9(2) . . ?
N1 C22 H22A 109.9 . . ?
C21 C22 H22A 109.9 . . ?
N1 C22 H22B 109.9 . . ?
C21 C22 H22B 109.9 . . ?
H22A C22 H22B 108.3 . . ?
N1 C22 H22C 109.7 . . ?
C21' C22 H22C 109.7 . . ?
N1 C22 H22D 109.7 . . ?
C21' C22 H22D 109.7 . . ?
H22C C22 H22D 108.2 . . ?
N3 C23 H23A 109.5 . . ?
N3 C23 H23B 109.5 . . ?
H23A C23 H23B 109.5 . . ?
N3 C23 H23C 109.5 . . ?
H23A C23 H23C 109.5 . . ?
H23B C23 H23C 109.5 . . ?
N3 C23' H23D 109.5 . . ?
N3 C23' H23E 109.5 . . ?
H23D C23' H23E 109.5 . . ?
N3 C23' H23F 109.5 . . ?
H23D C23' H23F 109.5 . . ?
H23E C23' H23F 109.5 . . ?
O13A S1A O12A 115.7(2) . . ?
O13A S1A O11A 115.0(3) . . ?
O12A S1A O11A 114.7(3) . . ?
O13A S1A C24A 105.18(18) . . ?
O12A S1A C24A 101.41(16) . . ?
O11A S1A C24A 102.19(18) . . ?
S1A O11A Li 133.4(3) . . ?
F12A C24A F11A 107.6(3) . . ?
F12A C24A F13A 108.1(3) . . ?
F11A C24A F13A 106.3(3) . . ?
F12A C24A S1A 112.9(2) . . ?
F11A C24A S1A 111.3(2) . . ?
F13A C24A S1A 110.3(2) . . ?
O12B S1B O11B 114.6(11) . . ?
O12B S1B O13B 125.5(10) . . ?
O11B S1B O13B 112.9(11) . . ?
O12B S1B C24B 103.6(7) . . ?
O11B S1B C24B 100.8(11) . . ?
O13B S1B C24B 92.1(8) . . ?
S1B O11B Li 141.2(17) . . ?
F11B C24B F13B 109.2(11) . . ?
F11B C24B F12B 113.1(11) . . ?
F13B C24B F12B 109.2(10) . . ?
F11B C24B S1B 108.9(9) . . ?
F13B C24B S1B 107.7(8) . . ?
F12B C24B S1B 108.5(8) . . ?
N1S C1S C2S 179.2(4) . . ?
C1S C2S H2SA 109.5 . . ?
C1S C2S H2SB 109.5 . . ?
H2SA C2S H2SB 109.5 . . ?
C1S C2S H2SC 109.5 . . ?
H2SA C2S H2SC 109.5 . . ?
H2SB C2S H2SC 109.5 . . ?

loop_
_geom_bond_atom_site_label_1
_geom_bond_atom_site_label_2
_geom_bond_distance
_geom_bond_site_symmetry_2
_geom_bond_publ_flag
U O7 1.7779(15) . ?
U O8 1.7835(16) . ?
U O1 2.2604(16) . ?
U O2 2.2667(15) . ?
U N2 2.5325(19) . ?
U N1 2.5546(19) . ?
U N3 2.5727(19) . ?
U Li 3.489(4) . ?
Li O11A 1.945(5) . ?
Li O11B 2.032(18) . ?
Li O1 2.216(4) . ?
Li O3 2.229(4) . ?
Li O5 2.281(4) . ?
Li O2 2.288(4) . ?
Li O4 2.382(4) . ?
O1 C7 1.318(3) . ?
O2 C17 1.323(3) . ?
O3 C12 1.374(3) . ?
O3 C11 1.435(3) . ?
O4 C9 1.417(3) . ?
O4 C10 1.425(3) . ?
O5 C6 1.376(3) . ?
O5 C8 1.433(3) . ?
N1 C1 1.283(3) . ?
N1 C22 1.484(3) . ?
N2 C18 1.282(3) . ?
N2 C19 1.481(3) . ?
N3 C20' 1.476(4) . ?
N3 C21 1.480(3) . ?
N3 C21' 1.488(4) . ?
N3 C20 1.497(3) . ?
N3 C23' 1.515(4) . ?
N3 C23 1.521(3) . ?
C1 C2 1.457(3) . ?
C1 H1 0.9500 . ?
C2 C3 1.406(3) . ?
C2 C7 1.408(3) . ?
C3 C4 1.379(3) . ?
C3 H3 0.9500 . ?
C4 C5 1.391(3) . ?
C4 H4 0.9500 . ?
C5 C6 1.381(3) . ?
C5 H5 0.9500 . ?
C6 C7 1.416(3) . ?
C8 C9 1.501(3) . ?
C8 H8A 0.9900 . ?
C8 H8B 0.9900 . ?
C9 H9A 0.9900 . ?
C9 H9B 0.9900 . ?
C10 C11 1.511(3) . ?
C10 H10A 0.9900 . ?
C10 H10B 0.9900 . ?
C11 H11A 0.9900 . ?
C11 H11B 0.9900 . ?
C12 C13 1.380(3) . ?
C12 C17 1.413(3) . ?
C13 C14 1.398(3) . ?
C13 H13 0.9500 . ?
C14 C15 1.367(4) . ?
C14 H14 0.9500 . ?
C15 C16 1.412(3) . ?
C15 H15 0.9500 . ?
C16 C17 1.403(3) . ?
C16 C18 1.456(3) . ?
C18 H18 0.9500 . ?
C19 C20 1.537(4) . ?
C19 C20' 1.553(4) . ?
C19 H19A 0.9900 . ?
C19 H19B 0.9900 . ?
C19 H19C 0.9900 . ?
C19 H19D 0.9900 . ?
C20 H20A 0.9900 . ?
C20 H20B 0.9900 . ?
C20' H20C 0.9900 . ?
C20' H20D 0.9900 . ?
C21 C22 1.551(4) . ?
C21 H21A 0.9900 . ?
C21 H21B 0.9900 . ?
C21' C22 1.533(4) . ?
C21' H21C 0.9900 . ?
C21' H21D 0.9900 . ?
C22 H22A 0.9900 . ?
C22 H22B 0.9900 . ?
C22 H22C 0.9900 . ?
C22 H22D 0.9900 . ?
C23 H23A 0.9800 . ?
C23 H23B 0.9800 . ?
C23 H23C 0.9800 . ?
C23' H23D 0.9800 . ?
C23' H23E 0.9800 . ?
C23' H23F 0.9800 . ?
S1A O13A 1.422(3) . ?
S1A O12A 1.432(2) . ?
S1A O11A 1.455(3) . ?
S1A C24A 1.835(3) . ?
C24A F12A 1.308(3) . ?
C24A F11A 1.318(4) . ?
C24A F13A 1.345(4) . ?
S1B O12B 1.396(8) . ?
S1B O11B 1.442(9) . ?
S1B O13B 1.467(9) . ?
S1B C24B 1.850(9) . ?
C24B F11B 1.299(9) . ?
C24B F13B 1.326(9) . ?
C24B F12B 1.328(9) . ?
N1S C1S 1.119(4) . ?
C1S C2S 1.445(4) . ?
C2S H2SA 0.9800 . ?
C2S H2SB 0.9800 . ?
C2S H2SC 0.9800 . ?

loop_
_geom_torsion_atom_site_label_1
_geom_torsion_atom_site_label_2
_geom_torsion_atom_site_label_3
_geom_torsion_atom_site_label_4
_geom_torsion
_geom_torsion_site_symmetry_1
_geom_torsion_site_symmetry_2
_geom_torsion_site_symmetry_3
_geom_torsion_site_symmetry_4
_geom_torsion_publ_flag
C22 N1 C1 C2 -175.6(2) . . . . ?
U N1 C1 C2 2.3(4) . . . . ?
N1 C1 C2 C3 170.7(2) . . . . ?
N1 C1 C2 C7 -8.7(4) . . . . ?
C7 C2 C3 C4 3.5(4) . . . . ?
C1 C2 C3 C4 -175.9(2) . . . . ?
C2 C3 C4 C5 -1.2(4) . . . . ?
C3 C4 C5 C6 -1.2(4) . . . . ?
C8 O5 C6 C5 18.0(3) . . . . ?
Li O5 C6 C5 165.1(2) . . . . ?
C8 O5 C6 C7 -162.9(2) . . . . ?
Li O5 C6 C7 -15.8(3) . . . . ?
C4 C5 C6 O5 -179.6(2) . . . . ?
C4 C5 C6 C7 1.3(4) . . . . ?
Li O1 C7 C2 -167.3(2) . . . . ?
U O1 C7 C2 31.1(3) . . . . ?
Li O1 C7 C6 10.6(3) . . . . ?
U O1 C7 C6 -151.04(17) . . . . ?
C3 C2 C7 O1 174.6(2) . . . . ?
C1 C2 C7 O1 -6.1(4) . . . . ?
C3 C2 C7 C6 -3.3(3) . . . . ?
C1 C2 C7 C6 176.0(2) . . . . ?
O5 C6 C7 O1 3.8(3) . . . . ?
C5 C6 C7 O1 -177.0(2) . . . . ?
O5 C6 C7 C2 -178.19(19) . . . . ?
C5 C6 C7 C2 1.0(3) . . . . ?
C6 O5 C8 C9 -178.23(19) . . . . ?
Li O5 C8 C9 35.6(3) . . . . ?
C10 O4 C9 C8 172.84(19) . . . . ?
Li O4 C9 C8 50.9(2) . . . . ?
O5 C8 C9 O4 -55.7(2) . . . . ?
C9 O4 C10 C11 -73.8(3) . . . . ?
Li O4 C10 C11 49.6(2) . . . . ?
C12 O3 C11 C10 -161.26(18) . . . . ?
Li O3 C11 C10 21.8(3) . . . . ?
O4 C10 C11 O3 -46.9(3) . . . . ?
C11 O3 C12 C13 -8.9(3) . . . . ?
Li O3 C12 C13 168.1(2) . . . . ?
C11 O3 C12 C17 170.68(18) . . . . ?
Li O3 C12 C17 -12.3(3) . . . . ?
O3 C12 C13 C14 175.9(2) . . . . ?
C17 C12 C13 C14 -3.6(3) . . . . ?
C12 C13 C14 C15 -1.1(3) . . . . ?
C13 C14 C15 C16 3.7(3) . . . . ?
C14 C15 C16 C17 -1.5(3) . . . . ?
C14 C15 C16 C18 -179.5(2) . . . . ?
U O2 C17 C16 -39.6(3) . . . . ?
Li O2 C17 C16 -176.03(19) . . . . ?
U O2 C17 C12 143.96(16) . . . . ?
Li O2 C17 C12 7.6(3) . . . . ?
C15 C16 C17 O2 -179.5(2) . . . . ?
C18 C16 C17 O2 -1.6(3) . . . . ?
C15 C16 C17 C12 -3.1(3) . . . . ?
C18 C16 C17 C12 174.7(2) . . . . ?
O3 C12 C17 O2 2.7(3) . . . . ?
C13 C12 C17 O2 -177.72(19) . . . . ?
O3 C12 C17 C16 -173.91(18) . . . . ?
C13 C12 C17 C16 5.7(3) . . . . ?
C19 N2 C18 C16 177.5(2) . . . . ?
U N2 C18 C16 6.3(3) . . . . ?
C17 C16 C18 N2 16.1(4) . . . . ?
C15 C16 C18 N2 -166.0(2) . . . . ?
C18 N2 C19 C20 -133.3(2) . . . . ?
U N2 C19 C20 38.7(2) . . . . ?
C18 N2 C19 C20' 169.3(2) . . . . ?
U N2 C19 C20' -18.7(3) . . . . ?
C21 N3 C20 C19 174.0(3) . . . . ?
C23 N3 C20 C19 -68.4(3) . . . . ?
U N3 C20 C19 53.9(3) . . . . ?
N2 C19 C20 N3 -62.0(3) . . . . ?
C21' N3 C20' C19 -177.1(3) . . . . ?
C23' N3 C20' C19 60.1(4) . . . . ?
U N3 C20' C19 -60.4(3) . . . . ?
N2 C19 C20' N3 54.4(4) . . . . ?
C20 N3 C21 C22 -174.3(3) . . . . ?
C23 N3 C21 C22 69.1(3) . . . . ?
U N3 C21 C22 -54.6(3) . . . . ?
C20' N3 C21' C22 174.0(3) . . . . ?
C23' N3 C21' C22 -62.4(4) . . . . ?
U N3 C21' C22 58.3(3) . . . . ?
C1 N1 C22 C21' -157.4(3) . . . . ?
U N1 C22 C21' 24.5(3) . . . . ?
C1 N1 C22 C21 146.0(2) . . . . ?
U N1 C22 C21 -32.1(3) . . . . ?
N3 C21' C22 N1 -56.3(4) . . . . ?
N3 C21 C22 N1 58.2(3) . . . . ?
O13A S1A O11A Li 66.5(6) . . . . ?
O12A S1A O11A Li -71.4(6) . . . . ?
C24A S1A O11A Li 179.9(5) . . . . ?
O13A S1A C24A F12A 59.5(3) . . . . ?
O12A S1A C24A F12A -179.6(3) . . . . ?
O11A S1A C24A F12A -61.0(4) . . . . ?
O13A S1A C24A F11A -61.7(3) . . . . ?
O12A S1A C24A F11A 59.2(3) . . . . ?
O11A S1A C24A F11A 177.8(3) . . . . ?
O13A S1A C24A F13A -179.5(3) . . . . ?
O12A S1A C24A F13A -58.6(3) . . . . ?
O11A S1A C24A F13A 60.1(4) . . . . ?
O12B S1B O11B Li 31(3) . . . . ?
O13B S1B O11B Li -121(3) . . . . ?
C24B S1B O11B Li 142(2) . . . . ?
O12B S1B C24B F11B 65.8(12) . . . . ?
O11B S1B C24B F11B -53.0(15) . . . . ?
O13B S1B C24B F11B -166.8(12) . . . . ?
O12B S1B C24B F13B -52.5(12) . . . . ?
O11B S1B C24B F13B -171.4(14) . . . . ?
O13B S1B C24B F13B 74.8(12) . . . . ?
O12B S1B C24B F12B -170.6(11) . . . . ?
O11B S1B C24B F12B 70.5(14) . . . . ?
O13B S1B C24B F12B -43.3(11) . . . . ?
